data_1506869
loop_
_publ_author_name
'Ma, Chun-Hui'
'Chen, Bin'
'Qi, Hua-Yi'
'Li, Bo-Gang'
'Zhang, Guo-Lin'

_publ_section_title
;
 Two pyranocoumarins from the seeds of Calophyllum polyanthum.
;
_journal_issue 9
_journal_name_full 'Journal of natural products'
_journal_page_first 1598
_journal_page_last 1600
_journal_paper_doi 10.1021/np0499158
_journal_volume 67
_journal_year 2004
_chemical_formula_sum 'C25 H26 O5'
_chemical_formula_weight 406.46
_chemical_name_systematic
; 
 ? 
;
_space_group_IT_number 19
_symmetry_cell_setting orthorhombic
_symmetry_space_group_name_Hall 'P 2ac 2ab'
_symmetry_space_group_name_H-M 'P 21 21 21'
_atom_sites_solution_hydrogens geom
_atom_sites_solution_primary direct
_atom_sites_solution_secondary difmap
_audit_creation_method SHELXL-97
_cell_angle_alpha 90.00
_cell_angle_beta 90.00
_cell_angle_gamma 90.00
_cell_formula_units_Z 4
_cell_length_a 10.044(2)
_cell_length_b 10.216(2)
_cell_length_c 21.784(4)
_cell_measurement_reflns_used 29
_cell_measurement_temperature 290(2)
_cell_measurement_theta_max 12.08
_cell_measurement_theta_min 2.85
_cell_volume 2235.2(7)
_computing_cell_refinement 'Siemens XSCANS'
_computing_data_collection 'Siemens XSCANS'
_computing_data_reduction 'Siemens SHELXTL'
_computing_molecular_graphics 'Siemens SHELXTL'
_computing_publication_material 'Siemens SHELXTL'
_computing_structure_refinement 'SHELXL-97 (Sheldrick, 1997)'
_computing_structure_solution 'SHELXS-97 (Sheldrick, 1990)'
_diffrn_ambient_temperature 290(2)
_diffrn_measured_fraction_theta_full 1.000
_diffrn_measured_fraction_theta_max 1.000
_diffrn_measurement_device_type 'Siemens P4'
_diffrn_measurement_method '\w scans'
_diffrn_radiation_monochromator graphite
_diffrn_radiation_source 'normal-focus sealed tube'
_diffrn_radiation_type MoK\a
_diffrn_radiation_wavelength 0.71073
_diffrn_reflns_av_R_equivalents 0.0143
_diffrn_reflns_av_sigmaI/netI 0.0774
_diffrn_reflns_limit_h_max 12
_diffrn_reflns_limit_h_min 0
_diffrn_reflns_limit_k_max 13
_diffrn_reflns_limit_k_min 0
_diffrn_reflns_limit_l_max 27
_diffrn_reflns_limit_l_min -1
_diffrn_reflns_number 3050
_diffrn_reflns_theta_full 27.00
_diffrn_reflns_theta_max 27.00
_diffrn_reflns_theta_min 1.87
_diffrn_standards_decay_% 3.39
_diffrn_standards_interval_count 97
_diffrn_standards_number 3
_exptl_absorpt_coefficient_mu 0.083
_exptl_absorpt_correction_type none
_exptl_crystal_density_diffrn 1.208
_exptl_crystal_density_method 'not measured'
_exptl_crystal_F_000 864
_exptl_crystal_size_max 0.60
_exptl_crystal_size_mid 0.50
_exptl_crystal_size_min 0.20
_refine_diff_density_max 0.112
_refine_diff_density_min -0.115
_refine_diff_density_rms 0.027
_refine_ls_abs_structure_details 'Flack H D (1983), Acta Cryst. A39, 876-881'
_refine_ls_abs_structure_Flack 0(10)
_refine_ls_extinction_coef 0.0048(4)
_refine_ls_extinction_expression Fc^*^=kFc[1+0.001xFc^2^\l^3^/sin(2\q)]^-1/4^
_refine_ls_extinction_method SHELXL
_refine_ls_goodness_of_fit_ref 0.801
_refine_ls_hydrogen_treatment constr
_refine_ls_matrix_type full
_refine_ls_number_parameters 280
_refine_ls_number_reflns 2771
_refine_ls_number_restraints 0
_refine_ls_restrained_S_all 0.801
_refine_ls_R_factor_all 0.1146
_refine_ls_R_factor_gt 0.0365
_refine_ls_shift/su_max 0.000
_refine_ls_shift/su_mean 0.000
_refine_ls_structure_factor_coef Fsqd
_refine_ls_weighting_details 'calc w=1/[\s^2^(Fo^2^)+(0.0232P)^2^+0.0000P] where P=(Fo^2^+2Fc^2^)/3'
_refine_ls_weighting_scheme calc
_refine_ls_wR_factor_gt 0.0606
_refine_ls_wR_factor_ref 0.0700
_reflns_number_gt 1120
_reflns_number_total 2771
_reflns_threshold_expression >2sigma(I)
_cod_data_source_file np0499158si20040223_032329.cif
_cod_data_source_block y1671
_cod_depositor_comments
;
The following automatic conversions were performed:

'_symmetry_cell_setting' value 'Orthorhombic' changed to
'orthorhombic' according to
/home/saulius/struct/CIF-dictionaries/cif_core.dic dictionary named
'cif_core.dic' version 2.4.1 from 2010-06-29.

Automatic conversion script
Id: cif_fix_values 1715 2011-07-08 13:25:40Z adriana 
;
_cod_original_cell_volume 2235.3(5)
_cod_original_sg_symbol_H-M P2(1)2(1)2(1)
_cod_database_code 1506869

loop_
_symmetry_equiv_pos_as_xyz
'x, y, z'
'-x+1/2, -y, z+1/2'
'-x, y+1/2, -z+1/2'
'x+1/2, -y+1/2, -z'

loop_
_atom_site_label
_atom_site_type_symbol
_atom_site_fract_x
_atom_site_fract_y
_atom_site_fract_z
_atom_site_U_iso_or_equiv
_atom_site_adp_type
_atom_site_occupancy
_atom_site_symmetry_multiplicity
_atom_site_calc_flag
_atom_site_refinement_flags
O1 O 0.7028(2) 0.51971(19) 0.57239(9) 0.0656(6) Uani 1 1 d .
O7 O 0.7832(2) 0.5541(2) 0.35846(9) 0.0705(7) Uani 1 1 d .
O19 O 0.4335(2) 0.2254(2) 0.54432(10) 0.0840(8) Uani 1 1 d .
O20 O 0.4766(2) 0.2409(2) 0.42825(9) 0.0797(7) Uani 1 1 d .
H20O H 0.4444 0.2131 0.4603 0.096 Uiso 1 1 calc R
O22 O 0.9408(3) 0.6795(3) 0.32130(11) 0.1080(10) Uani 1 1 d .
C2 C 0.6660(4) 0.4318(3) 0.62209(14) 0.0741(10) Uani 1 1 d .
H2 H 0.7284 0.3580 0.6226 0.089 Uiso 1 1 calc R
C3 C 0.5268(4) 0.3793(4) 0.61473(15) 0.0746(11) Uani 1 1 d .
H3 H 0.4658 0.4541 0.6167 0.090 Uiso 1 1 calc R
C4 C 0.5111(3) 0.3181(3) 0.55251(17) 0.0638(10) Uani 1 1 d .
C4A C 0.5867(3) 0.3755(3) 0.50265(15) 0.0542(8) Uani 1 1 d .
C5 C 0.5663(3) 0.3367(3) 0.44123(16) 0.0595(9) Uani 1 1 d .
C6 C 0.6296(3) 0.3982(3) 0.39335(14) 0.0618(9) Uani 1 1 d .
C6A C 0.7209(3) 0.4940(3) 0.40824(15) 0.0555(9) Uani 1 1 d .
C8 C 0.8991(4) 0.6247(4) 0.36545(18) 0.0763(11) Uani 1 1 d .
C9 C 0.9586(3) 0.6241(3) 0.42825(14) 0.0673(10) Uani 1 1 d .
H9A H 1.0208 0.6963 0.4316 0.081 Uiso 1 1 calc R
H9B H 1.0083 0.5435 0.4338 0.081 Uiso 1 1 calc R
C10 C 0.8545(3) 0.6357(3) 0.47970(13) 0.0565(9) Uani 1 1 d .
H10 H 0.8986 0.6107 0.5181 0.068 Uiso 1 1 calc R
C10A C 0.7481(3) 0.5367(3) 0.46795(14) 0.0505(8) Uani 1 1 d .
C10B C 0.6782(3) 0.4754(3) 0.51434(14) 0.0516(8) Uani 1 1 d .
C1' C 0.5978(3) 0.3631(3) 0.32740(13) 0.0808(11) Uani 1 1 d .
H1'A H 0.6767 0.3749 0.3023 0.097 Uiso 1 1 calc R
H1'B H 0.5720 0.2717 0.3251 0.097 Uiso 1 1 calc R
C2' C 0.4866(4) 0.4474(4) 0.30268(16) 0.1044(15) Uani 1 1 d .
H2' H 0.4874 0.5341 0.3156 0.125 Uiso 1 1 calc R
C3' C 0.3922(5) 0.4167(5) 0.26681(19) 0.1026(14) Uani 1 1 d .
C4' C 0.3853(9) 0.2898(7) 0.2409(5) 0.320(6) Uani 1 1 d .
H4'A H 0.4437 0.2848 0.2061 0.56(9) Uiso 1 1 calc R
H4'B H 0.2956 0.2722 0.2281 0.165(19) Uiso 1 1 calc R
H4'C H 0.4119 0.2263 0.2710 0.44(7) Uiso 1 1 calc R
C5' C 0.2861(4) 0.5098(5) 0.24698(18) 0.182(2) Uani 1 1 d .
H5'A H 0.2903 0.5875 0.2717 0.218 Uiso 1 1 calc R
H5'B H 0.2005 0.4694 0.2518 0.218 Uiso 1 1 calc R
H5'C H 0.2994 0.5326 0.2047 0.218 Uiso 1 1 calc R
C11 C 0.8053(3) 0.7743(3) 0.48773(16) 0.0581(9) Uani 1 1 d .
C12 C 0.7280(4) 0.8329(4) 0.44326(16) 0.0817(12) Uani 1 1 d .
H12 H 0.7017 0.7846 0.4092 0.098 Uiso 1 1 calc R
C13 C 0.6888(4) 0.9626(4) 0.4483(2) 0.0991(15) Uani 1 1 d .
H13 H 0.6383 1.0015 0.4175 0.119 Uiso 1 1 calc R
C14 C 0.7252(4) 1.0324(4) 0.4990(2) 0.1064(18) Uani 1 1 d .
H14 H 0.6994 1.1195 0.5025 0.128 Uiso 1 1 calc R
C15 C 0.7991(4) 0.9763(4) 0.5448(2) 0.1029(15) Uani 1 1 d .
H15 H 0.8214 1.0241 0.5797 0.124 Uiso 1 1 calc R
C16 C 0.8407(3) 0.8461(4) 0.53876(17) 0.0786(11) Uani 1 1 d .
H16 H 0.8925 0.8080 0.5693 0.094 Uiso 1 1 calc R
C17 C 0.6892(4) 0.5150(3) 0.67956(12) 0.1081(14) Uani 1 1 d .
H17A H 0.7795 0.5457 0.6800 0.130 Uiso 1 1 calc R
H17B H 0.6729 0.4630 0.7155 0.130 Uiso 1 1 calc R
H17C H 0.6296 0.5885 0.6792 0.130 Uiso 1 1 calc R
C18 C 0.4866(4) 0.2843(4) 0.66563(16) 0.1279(18) Uani 1 1 d .
H18A H 0.3995 0.2501 0.6572 0.153 Uiso 1 1 calc R
H18B H 0.4856 0.3296 0.7043 0.153 Uiso 1 1 calc R
H18C H 0.5495 0.2137 0.6674 0.153 Uiso 1 1 calc R

loop_
_atom_site_aniso_label
_atom_site_aniso_U_11
_atom_site_aniso_U_22
_atom_site_aniso_U_33
_atom_site_aniso_U_23
_atom_site_aniso_U_13
_atom_site_aniso_U_12
O1 0.0822(16) 0.0612(15) 0.0534(14) -0.0030(12) -0.0089(13) -0.0109(14)
O7 0.0716(15) 0.0837(17) 0.0561(16) 0.0035(13) -0.0082(14) -0.0005(15)
O19 0.0789(17) 0.0731(16) 0.100(2) 0.0039(15) -0.0064(16) -0.0228(15)
O20 0.0834(18) 0.0605(16) 0.0954(18) -0.0136(16) -0.0191(16) -0.0123(14)
O22 0.104(2) 0.145(2) 0.0741(18) 0.0231(18) 0.0048(18) -0.025(2)
C2 0.091(3) 0.075(2) 0.056(2) 0.004(2) -0.002(2) -0.004(2)
C3 0.074(3) 0.076(3) 0.074(3) -0.002(2) 0.004(2) -0.003(2)
C4 0.055(2) 0.052(2) 0.084(3) -0.002(2) -0.012(2) 0.000(2)
C4A 0.058(2) 0.0406(18) 0.064(2) 0.0015(19) -0.009(2) -0.0002(18)
C5 0.061(2) 0.0391(19) 0.079(3) -0.005(2) -0.019(2) -0.0010(19)
C6 0.064(2) 0.060(2) 0.061(2) -0.008(2) -0.021(2) 0.008(2)
C6A 0.056(2) 0.049(2) 0.062(2) 0.0038(19) -0.007(2) 0.0069(19)
C8 0.070(3) 0.084(3) 0.075(3) 0.003(3) 0.001(3) 0.017(2)
C9 0.049(2) 0.080(2) 0.073(2) 0.005(2) -0.004(2) 0.0107(19)
C10 0.055(2) 0.058(2) 0.057(2) 0.0015(18) -0.0095(18) 0.0039(19)
C10A 0.051(2) 0.049(2) 0.051(2) -0.0060(18) -0.0142(18) 0.0092(17)
C10B 0.055(2) 0.050(2) 0.050(2) -0.0030(19) -0.0063(19) 0.0055(18)
C1' 0.090(3) 0.086(3) 0.066(3) -0.018(2) -0.015(2) 0.000(3)
C2' 0.119(4) 0.111(3) 0.083(3) -0.012(3) -0.044(3) 0.006(3)
C3' 0.102(4) 0.112(4) 0.094(3) 0.016(3) -0.038(3) -0.022(3)
C4' 0.367(12) 0.173(7) 0.421(12) -0.055(7) -0.306(11) -0.035(6)
C5' 0.145(5) 0.232(6) 0.168(5) 0.080(4) -0.079(4) -0.003(5)
C11 0.049(2) 0.052(2) 0.074(2) 0.003(2) 0.000(2) -0.0069(18)
C12 0.094(3) 0.068(3) 0.082(3) 0.014(2) 0.012(2) 0.023(2)
C13 0.087(3) 0.087(4) 0.123(4) 0.024(3) 0.032(3) 0.013(3)
C14 0.077(3) 0.059(3) 0.183(6) 0.017(4) 0.047(4) 0.004(3)
C15 0.068(3) 0.076(3) 0.165(5) -0.049(3) 0.019(3) -0.018(3)
C16 0.057(2) 0.075(3) 0.103(3) -0.020(2) -0.009(2) -0.015(2)
C17 0.142(3) 0.127(3) 0.055(2) -0.006(3) 0.005(3) -0.029(4)
C18 0.143(4) 0.154(4) 0.087(3) 0.010(3) 0.014(3) -0.062(4)

loop_
_atom_type_symbol
_atom_type_description
_atom_type_scat_dispersion_real
_atom_type_scat_dispersion_imag
_atom_type_scat_source
C C 0.0033 0.0000 'International Tables Vol C Tables 4.2.6.8 and 6.1.1.4'
H H 0.0000 0.0000 'International Tables Vol C Tables 4.2.6.8 and 6.1.1.4'
O O 0.0106 0.0000 'International Tables Vol C Tables 4.2.6.8 and 6.1.1.4'

loop_
_geom_angle_atom_site_label_1
_geom_angle_atom_site_label_2
_geom_angle_atom_site_label_3
_geom_angle
C10B O1 C2 116.0(2)
C8 O7 C6A 121.6(3)
C5 O20 H20O 109.5
O1 C2 C3 112.1(3)
O1 C2 C17 103.1(3)
C3 C2 C17 115.2(3)
O1 C2 H2 108.7
C3 C2 H2 108.7
C17 C2 H2 108.7
C4 C3 C2 110.0(3)
C4 C3 C18 111.3(3)
C2 C3 C18 113.2(3)
C4 C3 H3 107.4
C2 C3 H3 107.4
C18 C3 H3 107.4
O19 C4 C4A 122.1(3)
O19 C4 C3 121.0(3)
C4A C4 C3 116.9(3)
C10B C4A C5 118.3(3)
C10B C4A C4 120.3(3)
C5 C4A C4 121.4(3)
O20 C5 C6 118.6(3)
O20 C5 C4A 119.7(3)
C6 C5 C4A 121.6(3)
C5 C6 C6A 117.0(3)
C5 C6 C1' 120.9(3)
C6A C6 C1' 122.1(3)
C6 C6A O7 115.3(3)
C6 C6A C10A 124.8(3)
O7 C6A C10A 119.8(3)
O22 C8 O7 117.1(4)
O22 C8 C9 127.0(4)
O7 C8 C9 116.0(3)
C8 C9 C10 113.3(3)
C8 C9 H9A 108.9
C10 C9 H9A 108.9
C8 C9 H9B 108.9
C10 C9 H9B 108.9
H9A C9 H9B 107.7
C10A C10 C11 114.9(2)
C10A C10 C9 108.0(3)
C11 C10 C9 112.3(3)
C10A C10 H10 107.1
C11 C10 H10 107.1
C9 C10 H10 107.1
C10B C10A C6A 116.0(3)
C10B C10A C10 123.1(3)
C6A C10A C10 120.7(3)
O1 C10B C10A 115.8(3)
O1 C10B C4A 122.0(3)
C10A C10B C4A 122.2(3)
C2' C1' C6 111.0(3)
C2' C1' H1'A 109.4
C6 C1' H1'A 109.4
C2' C1' H1'B 109.4
C6 C1' H1'B 109.4
H1'A C1' H1'B 108.0
C3' C2' C1' 129.2(4)
C3' C2' H2' 115.4
C1' C2' H2' 115.4
C2' C3' C4' 120.6(5)
C2' C3' C5' 123.7(5)
C4' C3' C5' 115.7(5)
C3' C4' H4'A 109.5
C3' C4' H4'B 109.5
H4'A C4' H4'B 109.5
C3' C4' H4'C 109.5
H4'A C4' H4'C 109.5
H4'B C4' H4'C 109.5
C3' C5' H5'A 109.5
C3' C5' H5'B 109.5
H5'A C5' H5'B 109.5
C3' C5' H5'C 109.5
H5'A C5' H5'C 109.5
H5'B C5' H5'C 109.5
C16 C11 C12 118.7(3)
C16 C11 C10 120.6(3)
C12 C11 C10 120.7(3)
C11 C12 C13 121.3(4)
C11 C12 H12 119.3
C13 C12 H12 119.3
C14 C13 C12 119.2(4)
C14 C13 H13 120.4
C12 C13 H13 120.4
C13 C14 C15 121.1(4)
C13 C14 H14 119.5
C15 C14 H14 119.5
C14 C15 C16 119.4(4)
C14 C15 H15 120.3
C16 C15 H15 120.3
C11 C16 C15 120.3(4)
C11 C16 H16 119.8
C15 C16 H16 119.8
C2 C17 H17A 109.5
C2 C17 H17B 109.5
H17A C17 H17B 109.5
C2 C17 H17C 109.5
H17A C17 H17C 109.5
H17B C17 H17C 109.5
C3 C18 H18A 109.5
C3 C18 H18B 109.5
H18A C18 H18B 109.5
C3 C18 H18C 109.5
H18A C18 H18C 109.5
H18B C18 H18C 109.5

loop_
_geom_bond_atom_site_label_1
_geom_bond_atom_site_label_2
_geom_bond_distance
O1 C10B 1.366(3)
O1 C2 1.455(3)
O7 C8 1.377(4)
O7 C6A 1.395(3)
O19 C4 1.239(3)
O20 C5 1.360(3)
O20 H20O 0.8200
O22 C8 1.189(4)
C2 C3 1.506(4)
C2 C17 1.531(4)
C2 H2 0.9800
C3 C4 1.501(4)
C3 C18 1.528(4)
C3 H3 0.9800
C4 C4A 1.449(4)
C4A C10B 1.396(3)
C4A C5 1.411(4)
C5 C6 1.374(4)
C6 C6A 1.380(4)
C6 C1' 1.514(4)
C6A C10A 1.399(4)
C8 C9 1.493(4)
C9 C10 1.538(3)
C9 H9A 0.9700
C9 H9B 0.9700
C10 C10A 1.493(4)
C10 C11 1.509(4)
C10 H10 0.9800
C10A C10B 1.381(4)
C1' C2' 1.510(4)
C1' H1'A 0.9700
C1' H1'B 0.9700
C2' C3' 1.268(4)
C2' H2' 0.9300
C3' C4' 1.416(6)
C3' C5' 1.493(5)
C4' H4'A 0.9600
C4' H4'B 0.9600
C4' H4'C 0.9600
C5' H5'A 0.9600
C5' H5'B 0.9600
C5' H5'C 0.9600
C11 C16 1.379(4)
C11 C12 1.379(4)
C12 C13 1.386(4)
C12 H12 0.9300
C13 C14 1.365(5)
C13 H13 0.9300
C14 C15 1.369(5)
C14 H14 0.9300
C15 C16 1.400(4)
C15 H15 0.9300
C16 H16 0.9300
C17 H17A 0.9600
C17 H17B 0.9600
C17 H17C 0.9600
C18 H18A 0.9600
C18 H18B 0.9600
C18 H18C 0.9600

loop_
_geom_hbond_atom_site_label_D
_geom_hbond_atom_site_label_H
_geom_hbond_atom_site_label_A
_geom_hbond_distance_DH
_geom_hbond_distance_HA
_geom_hbond_distance_DA
_geom_hbond_angle_DHA
O20 H20O O19 0.82 1.84 2.570(3) 147.9

loop_
_geom_torsion_atom_site_label_1
_geom_torsion_atom_site_label_2
_geom_torsion_atom_site_label_3
_geom_torsion_atom_site_label_4
_geom_torsion
C10B O1 C2 C3 -48.7(4)
C10B O1 C2 C17 -173.2(3)
O1 C2 C3 C4 53.6(4)
C17 C2 C3 C4 171.1(3)
O1 C2 C3 C18 178.8(3)
C17 C2 C3 C18 -63.8(4)
C2 C3 C4 O19 149.6(3)
C18 C3 C4 O19 23.3(4)
C2 C3 C4 C4A -32.6(4)
C18 C3 C4 C4A -158.9(3)
O19 C4 C4A C10B -176.7(3)
C3 C4 C4A C10B 5.6(4)
O19 C4 C4A C5 6.1(4)
C3 C4 C4A C5 -171.7(3)
C10B C4A C5 O20 -179.1(3)
C4 C4A C5 O20 -1.8(4)
C10B C4A C5 C6 -2.8(4)
C4 C4A C5 C6 174.5(3)
O20 C5 C6 C6A -179.4(2)
C4A C5 C6 C6A 4.2(4)
O20 C5 C6 C1' 1.6(5)
C4A C5 C6 C1' -174.8(3)
C5 C6 C6A O7 179.9(3)
C1' C6 C6A O7 -1.1(4)
C5 C6 C6A C10A -3.3(4)
C1' C6 C6A C10A 175.6(3)
C8 O7 C6A C6 -162.6(3)
C8 O7 C6A C10A 20.5(4)
C6A O7 C8 O22 -175.4(3)
C6A O7 C8 C9 4.5(4)
O22 C8 C9 C10 139.2(4)
O7 C8 C9 C10 -40.7(4)
C8 C9 C10 C10A 49.9(3)
C8 C9 C10 C11 -77.9(4)
C6 C6A C10A C10B 0.9(4)
O7 C6A C10A C10B 177.5(2)
C6 C6A C10A C10 176.5(3)
O7 C6A C10A C10 -6.9(4)
C11 C10 C10A C10B -85.8(4)
C9 C10 C10A C10B 147.9(3)
C11 C10 C10A C6A 99.0(3)
C9 C10 C10A C6A -27.3(4)
C2 O1 C10B C10A -160.6(3)
C2 O1 C10B C4A 20.3(4)
C6A C10A C10B O1 -178.4(2)
C10 C10A C10B O1 6.1(4)
C6A C10A C10B C4A 0.7(4)
C10 C10A C10B C4A -174.7(2)
C5 C4A C10B O1 179.3(3)
C4 C4A C10B O1 1.9(4)
C5 C4A C10B C10A 0.2(4)
C4 C4A C10B C10A -177.1(3)
C5 C6 C1' C2' 90.3(4)
C6A C6 C1' C2' -88.6(4)
C6 C1' C2' C3' -142.5(4)
C1' C2' C3' C4' -4.1(9)
C1' C2' C3' C5' 178.5(4)
C10A C10 C11 C16 126.9(3)
C9 C10 C11 C16 -109.1(3)
C10A C10 C11 C12 -55.3(4)
C9 C10 C11 C12 68.7(4)
C16 C11 C12 C13 1.7(5)
C10 C11 C12 C13 -176.1(3)
C11 C12 C13 C14 -1.5(6)
C12 C13 C14 C15 -0.2(7)
C13 C14 C15 C16 1.6(7)
C12 C11 C16 C15 -0.3(5)
C10 C11 C16 C15 177.6(3)
C14 C15 C16 C11 -1.4(6)

loop_
_cod_related_entry_id
_cod_related_entry_code
_cod_related_entry_database
1 9340761 ChemSpider
